data_4079909
loop_
_publ_author_name
'\<Simon, Petr'
'Jambor, Roman'
'R\%u\<zi\<cka, Ale\<s'
'Dost\'al, Libor'

_publ_section_title
;
 Oxidative Addition of Diphenyldichalcogenides PhEEPh (E = S, Se, Te) to
 Low-Valent CN- and NCN-Chelated Organoantimony and Organobismuth
 Compounds
;
_journal_issue 1
_journal_name_full Organometallics
_journal_page_first 239
_journal_paper_doi 10.1021/om3010383
_journal_volume 32
_journal_year 2013
_chemical_formula_moiety 'C31 H32 Bi N Te2, 1.5(C7 H8)'
_chemical_formula_sum 'C41.5 H44 Bi N Te2'
_chemical_formula_weight 1020.96
_chemical_name_systematic
;
 ?
;
_space_group_IT_number 15
_symmetry_cell_setting monoclinic
_symmetry_space_group_name_Hall '-C 2yc'
_symmetry_space_group_name_H-M 'C 1 2/c 1'
_atom_sites_solution_hydrogens geom
_atom_sites_solution_primary direct
_atom_sites_solution_secondary difmap
_audit_creation_method SHELXL-97
_cell_angle_alpha 90
_cell_angle_beta 108.771(3)
_cell_angle_gamma 90
_cell_formula_units_Z 8
_cell_length_a 29.2788(4)
_cell_length_b 11.1702(4)
_cell_length_c 24.2990(3)
_cell_measurement_reflns_used 35395
_cell_measurement_temperature 150(1)
_cell_measurement_theta_max 27.5
_cell_measurement_theta_min 1
_cell_volume 7524.3(3)
_computing_cell_refinement 'COLLECT and DENZO'
_computing_data_collection 'COLLECT (Hooft, 1998) and DENZO (Otwinowski & Minor, 1997)'
_computing_data_reduction 'COLLECT and DENZO'
_computing_molecular_graphics 'PLATON (Spek, 2003)'
_computing_publication_material 'SHELXL-97 (Sheldrick, 2008)'
_computing_structure_refinement 'SHELXL-97 (Sheldrick, 1997)'
_computing_structure_solution 'SIR92 (Altomare et al., 1994)'
_diffrn_ambient_temperature 150(1)
_diffrn_detector_area_resol_mean 9.091
_diffrn_measured_fraction_theta_full 0.993
_diffrn_measured_fraction_theta_max 0.993
_diffrn_measurement_device_type 'Bruker Nonius KappaCCD area detector'
_diffrn_measurement_method '\f and \w scans to fill the Ewald sphere'
_diffrn_radiation_monochromator graphite
_diffrn_radiation_source 'fine-focus sealed tube'
_diffrn_radiation_type MoK\a
_diffrn_radiation_wavelength 0.71073
_diffrn_reflns_av_R_equivalents 0.0512
_diffrn_reflns_av_sigmaI/netI 0.0403
_diffrn_reflns_limit_h_max 34
_diffrn_reflns_limit_h_min -38
_diffrn_reflns_limit_k_max 13
_diffrn_reflns_limit_k_min -14
_diffrn_reflns_limit_l_max 31
_diffrn_reflns_limit_l_min -30
_diffrn_reflns_number 35194
_diffrn_reflns_theta_full 27.50
_diffrn_reflns_theta_max 27.50
_diffrn_reflns_theta_min 1.77
_diffrn_standards_number 0
_exptl_absorpt_coefficient_mu 6.235
_exptl_absorpt_correction_T_max 0.560
_exptl_absorpt_correction_T_min 0.346
_exptl_absorpt_correction_type integration
_exptl_absorpt_process_details
;
Gaussian integration (Coppens, 1970)
;
_exptl_crystal_colour red
_exptl_crystal_density_diffrn 1.803
_exptl_crystal_density_method 'not measured'
_exptl_crystal_description plate
_exptl_crystal_F_000 3896
_exptl_crystal_size_max 0.26
_exptl_crystal_size_mid 0.18
_exptl_crystal_size_min 0.12
_platon_squeeze_details
;
;
_refine_diff_density_max 1.022
_refine_diff_density_min -0.676
_refine_diff_density_rms 0.131
_refine_ls_extinction_method none
_refine_ls_goodness_of_fit_ref 1.072
_refine_ls_hydrogen_treatment constr
_refine_ls_matrix_type full
_refine_ls_number_parameters 379
_refine_ls_number_reflns 8585
_refine_ls_number_restraints 0
_refine_ls_restrained_S_all 1.072
_refine_ls_R_factor_all 0.0469
_refine_ls_R_factor_gt 0.0335
_refine_ls_shift/su_max 0.001
_refine_ls_shift/su_mean 0.000
_refine_ls_structure_factor_coef Fsqd
_refine_ls_weighting_details 'calc w=1/[\s^2^(Fo^2^)+(0.0143P)^2^+28.8505P] where P=(Fo^2^+2Fc^2^)/3'
_refine_ls_weighting_scheme calc
_refine_ls_wR_factor_gt 0.0544
_refine_ls_wR_factor_ref 0.0579
_reflns_number_gt 7180
_reflns_number_total 8585
_reflns_threshold_expression >2sigma(I)
_cod_data_source_file om3010383_si_002.cif
_cod_data_source_block 11
_cod_original_sg_symbol_H-M 'C 2/c'
_cod_original_formula_sum 'C41.50 H44 Bi N Te2'
_cod_database_code 4079909

loop_
_symmetry_equiv_pos_as_xyz
'x, y, z'
'-x, y, -z+1/2'
'x+1/2, y+1/2, z'
'-x+1/2, y+1/2, -z+1/2'
'-x, -y, -z'
'x, -y, z-1/2'
'-x+1/2, -y+1/2, -z'
'x+1/2, -y+1/2, z-1/2'

loop_
_atom_site_label
_atom_site_type_symbol
_atom_site_fract_x
_atom_site_fract_y
_atom_site_fract_z
_atom_site_U_iso_or_equiv
_atom_site_adp_type
_atom_site_occupancy
_atom_site_symmetry_multiplicity
_atom_site_calc_flag
_atom_site_refinement_flags
Bi1 Bi 0.183762(6) 0.410491(14) -0.005906(7) 0.02197(5) Uani 1 1 d .
Te2 Te 0.217090(11) 0.29158(2) -0.094720(12) 0.02664(7) Uani 1 1 d .
Te1 Te 0.103148(11) 0.54696(3) -0.079593(12) 0.02923(7) Uani 1 1 d .
C12 C 0.18368(16) 0.6040(4) 0.22170(17) 0.0273(9) Uani 1 1 d .
H12 H 0.2099 0.6017 0.2557 0.033 Uiso 1 1 d R
C26 C 0.25063(15) 0.4511(4) -0.10964(16) 0.0212(9) Uani 1 1 d .
C31 C 0.29941(16) 0.4548(4) -0.10085(18) 0.0280(10) Uani 1 1 d .
H31 H 0.3178 0.3857 -0.0896 0.034 Uiso 1 1 d R
C27 C 0.22291(16) 0.5538(4) -0.12802(18) 0.0260(9) Uani 1 1 d .
H27 H 0.1897 0.5507 -0.1360 0.031 Uiso 1 1 d R
C6 C 0.12478(17) 0.1657(4) -0.0430(2) 0.0339(11) Uani 1 1 d .
H6 H 0.1420 0.1618 -0.0691 0.041 Uiso 1 1 d R
C8 C 0.14261(15) 0.5346(3) 0.12578(17) 0.0205(8) Uani 1 1 d .
C15 C 0.05978(18) 0.7517(4) 0.0385(2) 0.0367(11) Uani 1 1 d .
H15A H 0.0536 0.8092 0.0646 0.044 Uiso 1 1 d R
H15B H 0.0343 0.7547 0.0019 0.044 Uiso 1 1 d R
H15C H 0.0900 0.7699 0.0328 0.044 Uiso 1 1 d R
C32 C 0.0685(2) 0.2668(5) 0.2018(2) 0.0445(13) Uani 1 1 d .
C5 C 0.09388(18) 0.0723(4) -0.0408(2) 0.0384(12) Uani 1 1 d .
H5 H 0.0901 0.0077 -0.0660 0.046 Uiso 1 1 d R
C7 C 0.11071(14) 0.3627(4) 0.07505(17) 0.0218(8) Uani 1 1 d .
H7 H 0.0919 0.3609 0.0994 0.026 Uiso 1 1 d R
C4 C 0.06812(16) 0.0767(4) -0.0023(2) 0.0309(10) Uani 1 1 d .
H4 H 0.0474 0.0146 -0.0009 0.037 Uiso 1 1 d R
C19 C 0.21459(18) 0.3213(4) 0.2011(2) 0.0347(11) Uani 1 1 d .
H19A H 0.2147 0.3266 0.2405 0.042 Uiso 1 1 d R
H19B H 0.2392 0.2665 0.1989 0.042 Uiso 1 1 d R
H19C H 0.1837 0.2932 0.1768 0.042 Uiso 1 1 d R
C20 C 0.13977(15) 0.7121(4) -0.07736(17) 0.0240(9) Uani 1 1 d .
C16 C 0.01485(17) 0.5927(5) 0.0736(2) 0.0460(13) Uani 1 1 d .
H16A H 0.0070 0.6519 0.0977 0.055 Uiso 1 1 d R
H16B H 0.0183 0.5161 0.0924 0.055 Uiso 1 1 d R
H16C H -0.0104 0.5888 0.0368 0.055 Uiso 1 1 d R
N1 N 0.14041(12) 0.4496(3) 0.08026(14) 0.0209(7) Uani 1 1 d .
C37 C 0.0982(2) 0.1690(5) 0.2066(2) 0.0463(14) Uani 1 1 d .
H37 H 0.1310 0.1769 0.2265 0.056 Uiso 1 1 d R
C36 C 0.0803(3) 0.0594(5) 0.1807(3) 0.0577(16) Uani 1 1 d .
H36 H 0.1005 -0.0069 0.1855 0.069 Uiso 1 1 d R
C10 C 0.10728(16) 0.6877(4) 0.16758(19) 0.0284(10) Uani 1 1 d .
H10 H 0.0825 0.7421 0.1644 0.034 Uiso 1 1 d R
C13 C 0.18347(15) 0.5302(4) 0.17542(17) 0.0226(9) Uani 1 1 d .
C9 C 0.10494(15) 0.6154(4) 0.12032(17) 0.0231(9) Uani 1 1 d .
C11 C 0.14597(18) 0.6810(4) 0.2181(2) 0.0323(11) Uani 1 1 d .
H11 H 0.1466 0.7277 0.2500 0.039 Uiso 1 1 d R
C34 C 0.0031(2) 0.1459(6) 0.1434(3) 0.0625(17) Uani 1 1 d .
H34 H -0.0294 0.1396 0.1215 0.075 Uiso 1 1 d R
C28 C 0.24507(18) 0.6601(4) -0.13498(19) 0.0313(10) Uani 1 1 d .
H28 H 0.2267 0.7294 -0.1451 0.038 Uiso 1 1 d R
C3 C 0.07347(15) 0.1738(4) 0.03404(18) 0.0241(9) Uani 1 1 d .
H3 H 0.0559 0.1775 0.0598 0.029 Uiso 1 1 d R
C30 C 0.32129(17) 0.5599(4) -0.10902(19) 0.0317(10) Uani 1 1 d .
H30 H 0.3544 0.5605 -0.1026 0.038 Uiso 1 1 d R
C17 C 0.22418(16) 0.4450(4) 0.17956(18) 0.0267(9) Uani 1 1 d .
H17 H 0.2260 0.4350 0.1402 0.032 Uiso 1 1 d R
C2 C 0.10506(14) 0.2669(3) 0.03259(16) 0.0192(8) Uani 1 1 d .
C35 C 0.0325(2) 0.0477(6) 0.1492(3) 0.0564(16) Uani 1 1 d .
H35 H 0.0201 -0.0245 0.1315 0.068 Uiso 1 1 d R
C29 C 0.29422(18) 0.6633(4) -0.12577(19) 0.0324(11) Uani 1 1 d .
H29 H 0.3092 0.7336 -0.1313 0.039 Uiso 1 1 d R
C25 C 0.12793(17) 0.7806(4) -0.12786(18) 0.0291(10) Uani 1 1 d .
H25 H 0.1040 0.7536 -0.1609 0.035 Uiso 1 1 d R
C14 C 0.06246(15) 0.6266(4) 0.06445(19) 0.0271(9) Uani 1 1 d .
H14 H 0.0677 0.5698 0.0363 0.033 Uiso 1 1 d R
C38 C 0.0874(3) 0.3832(5) 0.2302(3) 0.0660(19) Uani 1 1 d .
H38A H 0.0833 0.3863 0.2678 0.079 Uiso 1 1 d R
H38B H 0.0691 0.4464 0.2063 0.079 Uiso 1 1 d R
H38C H 0.1209 0.3927 0.2343 0.079 Uiso 1 1 d R
C1 C 0.13106(15) 0.2624(4) -0.00677(17) 0.0218(9) Uani 1 1 d .
C22 C 0.19928(18) 0.8583(4) -0.0290(2) 0.0361(11) Uani 1 1 d .
H22 H 0.2237 0.8836 0.0040 0.043 Uiso 1 1 d R
C21 C 0.17474(17) 0.7527(4) -0.02786(19) 0.0315(10) Uani 1 1 d .
H21 H 0.1814 0.7095 0.0066 0.038 Uiso 1 1 d R
C23 C 0.18764(19) 0.9251(4) -0.0800(2) 0.0387(12) Uani 1 1 d .
H23 H 0.2043 0.9954 -0.0811 0.046 Uiso 1 1 d R
C24 C 0.15166(18) 0.8869(4) -0.1291(2) 0.0331(11) Uani 1 1 d .
H24 H 0.1430 0.9327 -0.1628 0.040 Uiso 1 1 d R
C18 C 0.27343(17) 0.4904(4) 0.2177(2) 0.0371(11) Uani 1 1 d .
H18A H 0.2803 0.5652 0.2026 0.045 Uiso 1 1 d R
H18B H 0.2978 0.4330 0.2177 0.045 Uiso 1 1 d R
H18C H 0.2730 0.5017 0.2567 0.045 Uiso 1 1 d R
C33 C 0.0207(2) 0.2527(6) 0.1694(2) 0.0524(15) Uani 1 1 d .
H33 H -0.0002 0.3175 0.1649 0.063 Uiso 1 1 d R

loop_
_atom_site_aniso_label
_atom_site_aniso_U_11
_atom_site_aniso_U_22
_atom_site_aniso_U_33
_atom_site_aniso_U_23
_atom_site_aniso_U_13
_atom_site_aniso_U_12
Bi1 0.02337(8) 0.02139(8) 0.02231(8) -0.00110(6) 0.00897(6) -0.00606(7)
Te2 0.03420(17) 0.02259(14) 0.02780(15) -0.00090(11) 0.01648(13) -0.00417(12)
Te1 0.02478(16) 0.03272(16) 0.02938(15) 0.00614(12) 0.00758(12) -0.00422(12)
C12 0.029(2) 0.032(2) 0.019(2) -0.0028(18) 0.0056(18) -0.0066(19)
C26 0.027(2) 0.021(2) 0.0172(19) -0.0020(16) 0.0104(17) -0.0026(17)
C31 0.030(3) 0.030(2) 0.025(2) 0.0032(19) 0.0094(19) 0.0019(19)
C27 0.026(2) 0.030(2) 0.025(2) 0.0029(18) 0.0123(18) 0.0013(18)
C6 0.037(3) 0.037(3) 0.035(3) -0.014(2) 0.021(2) -0.014(2)
C8 0.026(2) 0.0181(19) 0.020(2) 0.0012(16) 0.0102(17) -0.0040(17)
C15 0.034(3) 0.032(3) 0.042(3) 0.004(2) 0.009(2) 0.003(2)
C32 0.055(4) 0.045(3) 0.037(3) 0.013(2) 0.020(3) -0.005(3)
C5 0.044(3) 0.036(3) 0.041(3) -0.022(2) 0.022(2) -0.017(2)
C7 0.021(2) 0.023(2) 0.020(2) 0.0029(17) 0.0048(17) 0.0009(17)
C4 0.025(2) 0.028(2) 0.040(3) 0.000(2) 0.011(2) -0.0095(19)
C19 0.038(3) 0.030(2) 0.035(3) 0.004(2) 0.011(2) 0.005(2)
C20 0.024(2) 0.027(2) 0.023(2) -0.0035(18) 0.0113(18) -0.0019(18)
C16 0.026(3) 0.058(3) 0.051(3) 0.008(3) 0.009(2) -0.001(3)
N1 0.0260(19) 0.0199(17) 0.0167(16) -0.0010(14) 0.0065(14) 0.0004(14)
C37 0.036(3) 0.066(4) 0.036(3) 0.016(3) 0.011(2) 0.001(3)
C36 0.077(5) 0.049(4) 0.056(4) 0.012(3) 0.033(4) 0.006(3)
C10 0.028(3) 0.023(2) 0.034(2) 0.0001(19) 0.011(2) -0.0001(18)
C13 0.025(2) 0.019(2) 0.024(2) 0.0018(17) 0.0085(18) -0.0037(17)
C9 0.021(2) 0.023(2) 0.026(2) 0.0043(17) 0.0088(17) 0.0004(17)
C11 0.043(3) 0.027(2) 0.032(3) -0.012(2) 0.021(2) -0.008(2)
C34 0.051(4) 0.073(5) 0.069(4) 0.004(4) 0.026(3) -0.008(3)
C28 0.042(3) 0.025(2) 0.031(2) 0.0047(19) 0.017(2) 0.005(2)
C3 0.024(2) 0.025(2) 0.024(2) 0.0042(17) 0.0084(18) 0.0002(17)
C30 0.025(2) 0.039(3) 0.032(2) -0.002(2) 0.011(2) -0.005(2)
C17 0.027(2) 0.029(2) 0.022(2) 0.0028(18) 0.0054(18) 0.0040(19)
C2 0.019(2) 0.0179(19) 0.0185(19) 0.0018(16) 0.0027(16) -0.0003(16)
C35 0.073(5) 0.050(4) 0.056(4) -0.002(3) 0.033(3) -0.015(3)
C29 0.048(3) 0.027(2) 0.026(2) -0.0003(19) 0.017(2) -0.008(2)
C25 0.030(3) 0.034(2) 0.023(2) 0.0026(19) 0.0083(19) 0.002(2)
C14 0.024(2) 0.023(2) 0.031(2) 0.0002(18) 0.0044(19) 0.0006(18)
C38 0.104(6) 0.052(4) 0.052(4) 0.003(3) 0.037(4) -0.019(4)
C1 0.020(2) 0.025(2) 0.020(2) -0.0005(17) 0.0051(17) -0.0067(17)
C22 0.041(3) 0.037(3) 0.029(2) -0.006(2) 0.010(2) -0.004(2)
C21 0.040(3) 0.032(2) 0.024(2) 0.0012(19) 0.012(2) 0.000(2)
C23 0.048(3) 0.024(2) 0.051(3) -0.004(2) 0.026(3) -0.002(2)
C24 0.042(3) 0.028(2) 0.033(2) 0.004(2) 0.018(2) 0.006(2)
C18 0.032(3) 0.041(3) 0.037(3) 0.004(2) 0.008(2) -0.001(2)
C33 0.041(3) 0.068(4) 0.053(3) 0.010(3) 0.022(3) 0.008(3)

loop_
_atom_type_symbol
_atom_type_description
_atom_type_scat_dispersion_real
_atom_type_scat_dispersion_imag
_atom_type_scat_source
C C 0.0033 0.0016 'International Tables Vol C Tables 4.2.6.8 and 6.1.1.4'
H H 0.0000 0.0000 'International Tables Vol C Tables 4.2.6.8 and 6.1.1.4'
N N 0.0061 0.0033 'International Tables Vol C Tables 4.2.6.8 and 6.1.1.4'
Te Te -0.5308 1.6751 'International Tables Vol C Tables 4.2.6.8 and 6.1.1.4'
Bi Bi -4.1077 10.2566 'International Tables Vol C Tables 4.2.6.8 and 6.1.1.4'

loop_
_exptl_crystal_face_index_h
_exptl_crystal_face_index_k
_exptl_crystal_face_index_l
_exptl_crystal_face_perp_dist
0 0 -1 0.065
0 0 1 0.054
0 1 0 0.124
0 -1 0 0.132
1 0 0 0.060
-1 0 0 0.060

loop_
_geom_angle_atom_site_label_1
_geom_angle_atom_site_label_2
_geom_angle_atom_site_label_3
_geom_angle
C1 Bi1 Te1 87.78(11)
C1 Bi1 Te2 92.82(10)
Te1 Bi1 Te2 100.379(9)
C26 Te2 Bi1 91.55(10)
C20 Te1 Bi1 97.87(12)
C11 C12 C13 121.5(4)
C11 C12 H12 119.2
C13 C12 H12 119.3
C31 C26 C27 119.6(4)
C31 C26 Te2 120.9(3)
C27 C26 Te2 119.5(3)
C26 C31 C30 120.6(4)
C26 C31 H31 119.7
C30 C31 H31 119.7
C28 C27 C26 119.7(4)
C28 C27 H27 120.4
C26 C27 H27 119.9
C1 C6 C5 121.5(4)
C1 C6 H6 119.1
C5 C6 H6 119.5
C9 C8 C13 122.2(4)
C9 C8 N1 120.8(4)
C13 C8 N1 116.9(4)
C14 C15 H15A 109.6
C14 C15 H15B 109.7
H15A C15 H15B 109.5
C14 C15 H15C 109.1
H15A C15 H15C 109.5
H15B C15 H15C 109.5
C33 C32 C37 117.2(5)
C33 C32 C38 121.4(6)
C37 C32 C38 121.5(6)
C4 C5 C6 120.2(4)
C4 C5 H5 120.0
C6 C5 H5 119.8
N1 C7 C2 123.0(4)
N1 C7 H7 118.4
C2 C7 H7 118.7
C3 C4 C5 119.3(4)
C3 C4 H4 120.4
C5 C4 H4 120.2
C17 C19 H19A 110.1
C17 C19 H19B 109.4
H19A C19 H19B 109.5
C17 C19 H19C 108.9
H19A C19 H19C 109.5
H19B C19 H19C 109.5
C21 C20 C25 119.5(4)
C21 C20 Te1 122.2(3)
C25 C20 Te1 118.3(3)
C14 C16 H16A 109.2
C14 C16 H16B 109.2
H16A C16 H16B 109.5
C14 C16 H16C 110.1
H16A C16 H16C 109.5
H16B C16 H16C 109.5
C7 N1 C8 115.8(3)
C32 C37 C36 121.4(6)
C32 C37 H37 119.1
C36 C37 H37 119.4
C35 C36 C37 120.2(6)
C35 C36 H36 119.1
C37 C36 H36 120.7
C11 C10 C9 120.8(4)
C11 C10 H10 120.3
C9 C10 H10 118.8
C12 C13 C8 117.1(4)
C12 C13 C17 121.6(4)
C8 C13 C17 121.3(4)
C10 C9 C8 118.0(4)
C10 C9 C14 119.9(4)
C8 C9 C14 122.0(4)
C10 C11 C12 120.1(4)
C10 C11 H11 120.1
C12 C11 H11 119.8
C33 C34 C35 121.2(6)
C33 C34 H34 119.5
C35 C34 H34 119.3
C29 C28 C27 120.3(4)
C29 C28 H28 120.3
C27 C28 H28 119.4
C4 C3 C2 120.6(4)
C4 C3 H3 119.6
C2 C3 H3 119.8
C31 C30 C29 120.2(4)
C31 C30 H30 119.2
C29 C30 H30 120.6
C13 C17 C18 113.8(4)
C13 C17 C19 111.4(4)
C18 C17 C19 109.4(4)
C13 C17 H17 107.3
C18 C17 H17 107.0
C19 C17 H17 107.6
C3 C2 C1 119.9(4)
C3 C2 C7 116.9(4)
C1 C2 C7 123.1(4)
C36 C35 C34 118.4(6)
C36 C35 H35 121.2
C34 C35 H35 120.4
C28 C29 C30 119.5(4)
C28 C29 H29 120.8
C30 C29 H29 119.7
C24 C25 C20 120.5(4)
C24 C25 H25 120.3
C20 C25 H25 119.2
C9 C14 C15 111.2(4)
C9 C14 C16 111.8(4)
C15 C14 C16 111.0(4)
C9 C14 H14 107.6
C15 C14 H14 107.7
C16 C14 H14 107.2
C32 C38 H38A 109.3
C32 C38 H38B 108.0
H38A C38 H38B 109.5
C32 C38 H38C 111.0
H38A C38 H38C 109.5
H38B C38 H38C 109.5
C6 C1 C2 118.5(4)
C6 C1 Bi1 122.3(3)
C2 C1 Bi1 119.1(3)
C21 C22 C23 119.6(5)
C21 C22 H22 120.0
C23 C22 H22 120.4
C20 C21 C22 120.4(4)
C20 C21 H21 119.7
C22 C21 H21 119.9
C24 C23 C22 120.3(4)
C24 C23 H23 119.8
C22 C23 H23 119.9
C25 C24 C23 119.8(4)
C25 C24 H24 119.7
C23 C24 H24 120.6
C17 C18 H18A 109.3
C17 C18 H18B 109.7
H18A C18 H18B 109.5
C17 C18 H18C 109.4
H18A C18 H18C 109.5
H18B C18 H18C 109.5
C34 C33 C32 121.6(6)
C34 C33 H33 119.2
C32 C33 H33 119.1

loop_
_geom_bond_atom_site_label_1
_geom_bond_atom_site_label_2
_geom_bond_distance
Bi1 C1 2.257(4)
Bi1 Te1 2.8949(3)
Bi1 Te2 2.9545(3)
Te2 C26 2.121(4)
Te1 C20 2.126(4)
C12 C11 1.380(6)
C12 C13 1.393(6)
C12 H12 0.9301
C26 C31 1.375(6)
C26 C27 1.393(6)
C31 C30 1.382(6)
C31 H31 0.9301
C27 C28 1.389(6)
C27 H27 0.9299
C6 C1 1.368(6)
C6 C5 1.393(6)
C6 H6 0.9299
C8 C9 1.398(6)
C8 C13 1.400(6)
C8 N1 1.443(5)
C15 C14 1.524(6)
C15 H15A 0.9599
C15 H15B 0.9598
C15 H15C 0.9603
C32 C33 1.377(8)
C32 C37 1.377(8)
C32 C38 1.492(8)
C5 C4 1.378(6)
C5 H5 0.9300
C7 N1 1.282(5)
C7 C2 1.458(5)
C7 H7 0.9298
C4 C3 1.375(6)
C4 H4 0.9300
C19 C17 1.535(6)
C19 H19A 0.9599
C19 H19B 0.9599
C19 H19C 0.9600
C20 C21 1.381(6)
C20 C25 1.392(6)
C16 C14 1.528(6)
C16 H16A 0.9600
C16 H16B 0.9601
C16 H16C 0.9599
C37 C36 1.399(8)
C37 H37 0.9302
C36 C35 1.369(9)
C36 H36 0.9300
C10 C11 1.379(6)
C10 C9 1.388(6)
C10 H10 0.9300
C13 C17 1.503(6)
C9 C14 1.523(6)
C11 H11 0.9298
C34 C33 1.371(9)
C34 C35 1.375(9)
C34 H34 0.9301
C28 C29 1.384(7)
C28 H28 0.9300
C3 C2 1.400(6)
C3 H3 0.9300
C30 C29 1.385(6)
C30 H30 0.9300
C17 C18 1.528(6)
C17 H17 0.9798
C2 C1 1.402(5)
C35 H35 0.9300
C29 H29 0.9299
C25 C24 1.381(6)
C25 H25 0.9299
C14 H14 0.9801
C38 H38A 0.9602
C38 H38B 0.9600
C38 H38C 0.9598
C22 C21 1.387(6)
C22 C23 1.391(7)
C22 H22 0.9299
C21 H21 0.9299
C23 C24 1.381(7)
C23 H23 0.9300
C24 H24 0.9299
C18 H18A 0.9599
C18 H18B 0.9598
C18 H18C 0.9602
C33 H33 0.9299

loop_
_platon_squeeze_void_nr
_platon_squeeze_void_average_x
_platon_squeeze_void_average_y
_platon_squeeze_void_average_z
_platon_squeeze_void_volume
_platon_squeeze_void_count_electrons
1 0.000 -0.235 0.250 203.5 53.8
2 0.000 0.235 0.750 203.4 54.8
3 0.500 0.265 0.250 203.4 53.8
4 0.500 -0.265 0.750 203.4 54.8
